data_1575953
loop_
_publ_author_name
'Liu, Changhong'
'Xiong, Guangzu'
'Wang, Yuzhe'
'Yang, Wenlei'
'Yuan, Yiwen'
'Wang, Hui'
'Wang, Lingyao'
'Zhang, Yuanbin'

_publ_section_title
;
 Moderately polarized carborane-MOF with inverse C<sub>2</sub> selectivity
 for one-step polymer-grade ethylene purification.
;
_journal_issue 1
_journal_name_full 'Materials horizons'
_journal_page_first 473
_journal_page_last 479
_journal_paper_doi 10.1039/d5mh01641j
_journal_volume 13
_journal_year 2026
_chemical_formula_moiety 'C16 H21 B10 N2 O6 Zn'
_chemical_formula_sum 'C16 H21 B10 N2 O6 Zn'
_chemical_formula_weight 510.82
_space_group_crystal_system orthorhombic
_space_group_IT_number 52
_space_group_name_Hall '-P 2a 2bc'
_space_group_name_H-M_alt 'P n n a'
_atom_sites_solution_hydrogens mixed
_atom_sites_solution_primary dual
_audit_creation_date 2024-12-04
_audit_creation_method
;
Olex2 1.5
(compiled 2024.02.16 svn.r378c4104 for OlexSys, GUI svn.r6928)
;
_audit_update_record
;
2025-08-08 deposited with the CCDC.	2025-09-30 downloaded from the CCDC.
;
_cell_angle_alpha 90
_cell_angle_beta 90
_cell_angle_gamma 90
_cell_formula_units_Z 4
_cell_length_a 13.7374(16)
_cell_length_b 12.6237(15)
_cell_length_c 15.6350(19)
_cell_measurement_reflns_used 9905
_cell_measurement_temperature 293(2)
_cell_measurement_theta_max 30.201
_cell_measurement_theta_min 2.470
_cell_volume 2711.4(6)
_computing_cell_refinement 'SAINT V8.40B (?, 2016)'
_computing_data_reduction 'SAINT V8.40B (?, 2016)'
_computing_molecular_graphics 'Olex2 1.5 (Dolomanov et al., 2009)'
_computing_publication_material 'Olex2 1.5 (Dolomanov et al., 2009)'
_computing_structure_refinement 'XL  (Sheldrick, 2008)'
_computing_structure_solution 'SHELXT 2018/2 (Sheldrick, 2018)'
_diffrn_ambient_temperature 293(2)
_diffrn_measured_fraction_theta_full 0.999
_diffrn_measured_fraction_theta_max 0.848
_diffrn_measurement_device_type synchrotron
_diffrn_measurement_method synchrotron
_diffrn_radiation_type synchrotron
_diffrn_radiation_wavelength 0.6888
_diffrn_reflns_av_R_equivalents 0.0699
_diffrn_reflns_av_unetI/netI 0.0448
_diffrn_reflns_Laue_measured_fraction_full 0.999
_diffrn_reflns_Laue_measured_fraction_max 0.848
_diffrn_reflns_limit_h_max 18
_diffrn_reflns_limit_h_min -18
_diffrn_reflns_limit_k_max 16
_diffrn_reflns_limit_k_min -16
_diffrn_reflns_limit_l_max 21
_diffrn_reflns_limit_l_min -21
_diffrn_reflns_number 29763
_diffrn_reflns_point_group_measured_fraction_full 0.999
_diffrn_reflns_point_group_measured_fraction_max 0.848
_diffrn_reflns_theta_full 24.411
_diffrn_reflns_theta_max 30.202
_diffrn_reflns_theta_min 1.912
_diffrn_source_current 0.0
_diffrn_source_power 0.0
_diffrn_source_voltage 0.0
_exptl_absorpt_coefficient_mu 0.865
_exptl_absorpt_correction_T_max 0.0685
_exptl_absorpt_correction_T_min 0.0172
_exptl_absorpt_correction_type multi-scan
_exptl_absorpt_process_details
;
SADABS-2016/2 (Bruker,2016/2) was used for absorption correction.
wR2(int) was 0.2021 before and 0.0929 after correction.
The Ratio of minimum to maximum transmission is 0.2511.
The \l/2 correction factor is Not present.
;
_exptl_crystal_colour colourless
_exptl_crystal_colour_primary colourless
_exptl_crystal_density_diffrn 1.251
_exptl_crystal_description block
_exptl_crystal_F_000 1036
_exptl_crystal_size_max 0.19
_exptl_crystal_size_mid 0.15
_exptl_crystal_size_min 0.11
_refine_diff_density_max 1.171
_refine_diff_density_min -0.771
_refine_diff_density_rms 0.172
_refine_ls_extinction_method none
_refine_ls_goodness_of_fit_ref 1.113
_refine_ls_hydrogen_treatment constr
_refine_ls_matrix_type full
_refine_ls_number_parameters 169
_refine_ls_number_reflns 3761
_refine_ls_number_restraints 13
_refine_ls_restrained_S_all 1.121
_refine_ls_R_factor_all 0.1566
_refine_ls_R_factor_gt 0.1224
_refine_ls_shift/su_max 0.000
_refine_ls_shift/su_mean 0.000
_refine_ls_structure_factor_coef Fsqd
_refine_ls_weighting_details 'w=1/[\s^2^(Fo^2^)+(0.1459P)^2^+9.0954P] where P=(Fo^2^+2Fc^2^)/3'
_refine_ls_weighting_scheme calc
_refine_ls_wR_factor_gt 0.3194
_refine_ls_wR_factor_ref 0.3468
_reflns_Friedel_coverage 0.000
_reflns_number_gt 2596
_reflns_number_total 3761
_reflns_threshold_expression 'I > 2\s(I)'
_cod_data_source_file d5mh01641j2.cif
_cod_data_source_block 20241127_2005_lch_196_3_1_0m
_cod_depositor_comments 'Adding full bibliography for 1575953.cif.'
_cod_database_code 1575953
_shelx_shelxl_version_number 2019/1
_shelx_space_group_comment
;
The symmetry employed for this shelxl refinement is uniquely defined
by the following loop, which should always be used as a source of
symmetry information in preference to the above space-group names.
They are only intended as comments.
;
_shelx_estimated_absorpt_t_max 0.911
_shelx_estimated_absorpt_t_min 0.853
_olex2_refinement_description
;
1. Fixed Uiso
 At 1.2 times of:
  All B(H) groups, All C(H) groups
 At 1.5 times of:
  All O(H) groups
2. Restrained distances
 C00H-O0
 1.5 with sigma of 0.02
3. Uiso/Uaniso restraints and constraints
Uanis(O1) \\sim Ueq, Uanis(O0) \\sim Ueq: with sigma of 0.003 and sigma for
terminal atoms of 0.006
4. Others
 Fixed Sof: H00H(0.5) O0(0.5) H0(0.5) O1(0.5) H1(0.5)
5.a Riding coordinates:
 O0(H0)
5.b Ternary CH refined with riding coordinates:
 C00H(H00H)
5.c Aromatic/amide H refined with riding coordinates:
 C007(H007), C00A(H00A), C00B(H00B), C00G(H00G)
5.d Idealised tetrahedral OH refined as rotating group:
 O1(H1)
5.e Boron cage BH refined with riding coordinates:
 B008(H008), B009(H009), B00C(H00C), B00D(H00D), B00F(H00F)
;
_smtbx_masks_void_probe_radius 1.2
_smtbx_masks_void_truncation_radius 1.2
_olex2_submission_special_instructions 'No special instructions were received'

loop_
_space_group_symop_operation_xyz
'x, y, z'
'-x+1/2, -y, z'
'-x+1/2, y+1/2, -z+1/2'
'x, -y+1/2, -z+1/2'
'-x, -y, -z'
'x-1/2, y, -z'
'x-1/2, -y-1/2, z-1/2'
'-x, y-1/2, z-1/2'

loop_
_atom_site_label
_atom_site_type_symbol
_atom_site_fract_x
_atom_site_fract_y
_atom_site_fract_z
_atom_site_U_iso_or_equiv
_atom_site_adp_type
_atom_site_occupancy
_atom_site_site_symmetry_order
_atom_site_calc_flag
_atom_site_refinement_flags_posn
_atom_site_refinement_flags_adp
_atom_site_refinement_flags_occupancy
_atom_site_disorder_assembly
_atom_site_disorder_group
Zn01 Zn 0.68736(7) 0.750000 0.250000 0.0562(4) Uani 1 2 d S T P . .
O002 O 0.6344(3) 0.6333(4) 0.1828(3) 0.0618(11) Uani 1 1 d . . . . .
N003 N 0.7771(4) 0.6714(4) 0.3310(3) 0.0611(12) Uani 1 1 d . . . . .
O004 O 0.5404(5) 0.7558(4) 0.1264(4) 0.0848(17) Uani 1 1 d . . . . .
C005 C 0.5374(4) 0.5816(5) 0.0654(4) 0.0549(13) Uani 1 1 d . . . . .
C006 C 0.5720(5) 0.6652(5) 0.1302(4) 0.0625(15) Uani 1 1 d . . . . .
C007 C 0.7782(5) 0.6888(6) 0.4153(4) 0.0673(16) Uani 1 1 d . . . . .
H007 H 0.738706 0.742143 0.437272 0.081 Uiso 1 1 calc R U . . .
B008 B 0.4142(5) 0.5757(6) 0.0468(5) 0.0575(15) Uani 1 1 d . . . . .
H008 H 0.359285 0.626035 0.077945 0.069 Uiso 1 1 calc R U . . .
B009 B 0.6074(6) 0.5577(6) -0.0230(5) 0.0633(17) Uani 1 1 d . . . . .
H009 H 0.677415 0.596229 -0.037264 0.076 Uiso 1 1 calc R U . . .
C00A C 0.8307(7) 0.5906(8) 0.3030(5) 0.089(3) Uani 1 1 d . . . . .
H00A H 0.828971 0.575139 0.244836 0.107 Uiso 1 1 calc R U . . .
C00B C 0.8338(6) 0.6327(7) 0.4698(5) 0.081(2) Uani 1 1 d . . . . .
H00B H 0.834862 0.650064 0.527570 0.097 Uiso 1 1 calc R U . . .
B00C B 0.4778(5) 0.4737(5) 0.1035(5) 0.0588(16) Uani 1 1 d . . . . .
H00C H 0.463800 0.457530 0.171521 0.071 Uiso 1 1 calc R U . . .
B00D B 0.5957(5) 0.4641(6) 0.0604(5) 0.0586(16) Uani 1 1 d . . . . .
H00D H 0.658349 0.442203 0.100500 0.070 Uiso 1 1 calc R U . . .
C00E C 0.8886(6) 0.5504(6) 0.4402(5) 0.080(2) Uani 1 1 d . . . . .
B00F B 0.4945(5) 0.6269(6) -0.0315(5) 0.0593(16) Uani 1 1 d . . . . .
H00F H 0.491532 0.710641 -0.050843 0.071 Uiso 1 1 calc R U . . .
C00G C 0.8871(7) 0.5299(7) 0.3534(6) 0.090(3) Uani 1 1 d . . . . .
H00G H 0.924343 0.475403 0.330287 0.108 Uiso 1 1 calc R U . . .
C00H C 0.9494(7) 0.4841(8) 0.4992(7) 0.104(3) Uani 1 1 d D . . . .
H00H H 0.947805 0.411627 0.476672 0.125 Uiso 0.5 1 calc R U P A 1
O0 O 0.914(2) 0.3853(17) 0.5226(19) 0.213(11) Uani 0.5 1 d D U P B 2
H0 H 0.936393 0.371103 0.570037 0.320 Uiso 0.5 1 d R U P B 2
O1 O 0.9090(10) 0.4795(12) 0.5864(8) 0.101(4) Uani 0.5 1 d . U P B 1
H1 H 0.870095 0.430373 0.589666 0.152 Uiso 0.5 1 calc R U P B 1

loop_
_atom_site_aniso_label
_atom_site_aniso_U_11
_atom_site_aniso_U_22
_atom_site_aniso_U_33
_atom_site_aniso_U_23
_atom_site_aniso_U_13
_atom_site_aniso_U_12
Zn01 0.0588(7) 0.0609(7) 0.0488(6) -0.0042(4) 0.000 0.000
O002 0.068(3) 0.065(2) 0.052(2) -0.0052(19) -0.0060(19) -0.002(2)
N003 0.061(3) 0.064(3) 0.058(3) -0.009(2) -0.002(2) 0.004(2)
O004 0.095(4) 0.062(3) 0.098(4) -0.016(3) -0.026(3) 0.005(2)
C005 0.053(3) 0.055(3) 0.057(3) -0.006(2) -0.006(2) -0.002(2)
C006 0.062(3) 0.058(3) 0.067(4) -0.007(3) -0.002(3) -0.006(3)
C007 0.072(4) 0.068(4) 0.062(4) 0.000(3) -0.003(3) 0.008(3)
B008 0.053(3) 0.059(4) 0.061(4) -0.003(3) -0.003(3) 0.004(3)
B009 0.063(4) 0.060(4) 0.067(4) -0.002(3) 0.000(3) -0.004(3)
C00A 0.097(6) 0.105(6) 0.067(5) -0.021(4) -0.013(4) 0.029(5)
C00B 0.088(5) 0.090(5) 0.064(4) -0.007(4) -0.015(4) 0.010(4)
B00C 0.060(4) 0.058(4) 0.058(4) 0.001(3) -0.005(3) -0.003(3)
B00D 0.057(4) 0.060(4) 0.059(4) 0.000(3) -0.009(3) 0.002(3)
C00E 0.080(5) 0.075(4) 0.085(5) -0.004(4) -0.025(4) 0.005(4)
B00F 0.063(4) 0.053(3) 0.062(4) 0.006(3) -0.010(3) -0.004(3)
C00G 0.104(6) 0.075(5) 0.090(6) -0.015(4) -0.025(5) 0.030(4)
C00H 0.105(7) 0.091(6) 0.117(7) 0.018(6) -0.034(6) 0.007(5)
O0 0.212(12) 0.212(12) 0.217(12) 0.007(6) -0.006(6) -0.001(6)
O1 0.096(5) 0.114(6) 0.094(5) 0.027(5) -0.005(4) 0.014(5)

loop_
_atom_type_symbol
_atom_type_description
_atom_type_scat_dispersion_real
_atom_type_scat_dispersion_imag
_atom_type_scat_source
C C 0.0028 0.0015 'International Tables Vol C Tables 4.2.6.8 and 6.1.1.4'
H H 0.0000 0.0000 'International Tables Vol C Tables 4.2.6.8 and 6.1.1.4'
B B 0.0014 0.0006 'International Tables Vol C Tables 4.2.6.8 and 6.1.1.4'
N N 0.0056 0.0031 'International Tables Vol C Tables 4.2.6.8 and 6.1.1.4'
O O 0.0101 0.0057 'International Tables Vol C Tables 4.2.6.8 and 6.1.1.4'
Zn Zn 0.3063 1.3610 'International Tables Vol C Tables 4.2.6.8 and 6.1.1.4'

loop_
_geom_angle_atom_site_label_1
_geom_angle_atom_site_label_2
_geom_angle_atom_site_label_3
_geom_angle
_geom_angle_site_symmetry_1
_geom_angle_site_symmetry_3
_geom_angle_publ_flag
O002 Zn01 O002 136.2(3) 4_565 . ?
O002 Zn01 N003 101.17(19) . . ?
O002 Zn01 N003 105.1(2) . 4_565 ?
O002 Zn01 N003 105.1(2) 4_565 . ?
O002 Zn01 N003 101.2(2) 4_565 4_565 ?
N003 Zn01 N003 105.1(3) . 4_565 ?
C006 O002 Zn01 111.4(4) . . ?
C007 N003 Zn01 122.9(5) . . ?
C00A N003 Zn01 120.4(5) . . ?
C00A N003 C007 116.3(6) . . ?
C006 C005 B008 116.5(5) . . ?
C006 C005 B009 118.6(5) . . ?
C006 C005 B00C 118.0(5) . . ?
C006 C005 B00D 119.1(5) . . ?
C006 C005 B00F 117.2(5) . . ?
B008 C005 B00F 61.9(4) . . ?
B009 C005 B008 114.1(5) . . ?
B009 C005 B00F 62.6(4) . . ?
B00C C005 B008 63.3(4) . . ?
B00C C005 B009 114.4(5) . . ?
B00C C005 B00F 114.2(5) . . ?
B00D C005 B008 114.9(5) . . ?
B00D C005 B009 62.7(4) . . ?
B00D C005 B00C 62.6(4) . . ?
B00D C005 B00F 114.4(5) . . ?
O002 C006 C005 115.0(6) . . ?
O004 C006 O002 125.1(6) . . ?
O004 C006 C005 119.9(6) . . ?
N003 C007 H007 118.5 . . ?
N003 C007 C00B 123.0(7) . . ?
C00B C007 H007 118.5 . . ?
C005 B008 H008 125.1 . . ?
C005 B008 B009 104.2(5) . 5_665 ?
C005 B008 B00C 57.8(4) . . ?
C005 B008 B00D 104.5(5) . 5_665 ?
C005 B008 B00F 59.2(4) . . ?
B009 B008 H008 122.3 5_665 . ?
B009 B008 B00C 59.8(4) 5_665 . ?
B009 B008 B00D 60.5(4) 5_665 5_665 ?
B009 B008 B00F 108.1(5) 5_665 . ?
B00C B008 H008 122.1 . . ?
B00D B008 H008 122.4 5_665 . ?
B00D B008 B00C 107.7(5) 5_665 . ?
B00D B008 B00F 59.5(4) 5_665 . ?
B00F B008 H008 121.5 . . ?
B00F B008 B00C 107.5(5) . . ?
C005 B009 B008 104.2(5) . 5_665 ?
C005 B009 H009 125.3 . . ?
C005 B009 B00C 104.0(5) . 5_665 ?
C005 B009 B00D 58.0(4) . . ?
C005 B009 B00F 59.0(4) . . ?
B008 B009 H009 122.0 5_665 . ?
B008 B009 B00C 61.3(4) 5_665 5_665 ?
B008 B009 B00D 59.9(4) 5_665 . ?
B008 B009 B00F 107.9(5) 5_665 . ?
B00C B009 H009 122.3 5_665 . ?
B00C B009 B00D 108.4(5) 5_665 . ?
B00C B009 B00F 58.7(4) 5_665 . ?
B00D B009 H009 121.6 . . ?
B00D B009 B00F 107.6(5) . . ?
B00F B009 H009 121.9 . . ?
N003 C00A H00A 117.9 . . ?
N003 C00A C00G 124.2(7) . . ?
C00G C00A H00A 117.9 . . ?
C007 C00B H00B 120.0 . . ?
C007 C00B C00E 120.0(7) . . ?
C00E C00B H00B 120.0 . . ?
C005 B00C B008 59.0(4) . . ?
C005 B00C B009 104.5(5) . 5_665 ?
C005 B00C H00C 124.9 . . ?
C005 B00C B00D 58.4(4) . . ?
C005 B00C B00F 104.7(5) . 5_665 ?
B008 B00C H00C 121.8 . . ?
B009 B00C B008 59.0(4) 5_665 . ?
B009 B00C H00C 122.1 5_665 . ?
B00D B00C B008 108.0(5) . . ?
B00D B00C B009 108.8(5) . 5_665 ?
B00D B00C H00C 121.3 . . ?
B00F B00C B008 108.1(5) 5_665 . ?
B00F B00C B009 61.3(4) 5_665 5_665 ?
B00F B00C H00C 121.9 5_665 . ?
B00F B00C B00D 60.0(4) 5_665 . ?
C005 B00D B008 105.0(5) . 5_665 ?
C005 B00D B009 59.3(4) . . ?
C005 B00D B00C 59.0(4) . . ?
C005 B00D H00D 124.5 . . ?
C005 B00D B00F 104.7(5) . 5_665 ?
B008 B00D B009 59.6(4) 5_665 . ?
B008 B00D B00C 108.3(5) 5_665 . ?
B008 B00D H00D 122.2 5_665 . ?
B009 B00D H00D 121.2 . . ?
B00C B00D B009 108.7(5) . . ?
B00C B00D H00D 121.3 . . ?
B00F B00D B008 60.7(4) 5_665 5_665 ?
B00F B00D B009 108.2(5) 5_665 . ?
B00F B00D B00C 59.5(4) 5_665 . ?
B00F B00D H00D 122.4 5_665 . ?
C00B C00E C00G 117.8(7) . . ?
C00B C00E C00H 121.7(8) . . ?
C00G C00E C00H 120.5(8) . . ?
C005 B00F B008 58.9(4) . . ?
C005 B00F B009 58.4(4) . . ?
C005 B00F B00C 104.6(5) . 5_665 ?
C005 B00F B00D 104.6(5) . 5_665 ?
C005 B00F H00F 125.0 . . ?
B008 B00F B009 108.2(5) . . ?
B008 B00F H00F 121.3 . . ?
B009 B00F H00F 121.5 . . ?
B00C B00F B008 108.5(5) 5_665 . ?
B00C B00F B009 60.0(4) 5_665 . ?
B00C B00F B00D 60.5(4) 5_665 5_665 ?
B00C B00F H00F 122.1 5_665 . ?
B00D B00F B008 59.8(4) 5_665 . ?
B00D B00F B009 108.2(5) 5_665 . ?
B00D B00F H00F 122.3 5_665 . ?
C00A C00G C00E 118.5(8) . . ?
C00A C00G H00G 120.7 . . ?
C00E C00G H00G 120.7 . . ?
C00E C00H H00H 106.7 . . ?
C00H C00H C00E 113.0(11) 5_766 . ?
C00H C00H H00H 106.7 5_766 . ?
C00H C00H O1 110.9(12) 5_766 . ?
O0 C00H C00E 118.2(15) . . ?
O0 C00H C00H 125.4(16) . 5_766 ?
O1 C00H C00E 112.4(9) . . ?
O1 C00H H00H 106.7 . . ?
C00H O0 H0 107.9 . . ?
C00H O1 H1 109.5 . . ?

loop_
_geom_bond_atom_site_label_1
_geom_bond_atom_site_label_2
_geom_bond_distance
_geom_bond_site_symmetry_2
_geom_bond_publ_flag
Zn01 O002 1.951(4) 4_565 ?
Zn01 O002 1.951(4) . ?
Zn01 N003 2.026(5) 4_565 ?
Zn01 N003 2.026(5) . ?
O002 C006 1.253(8) . ?
N003 C007 1.336(8) . ?
N003 C00A 1.333(9) . ?
O004 C006 1.226(8) . ?
C005 C006 1.538(8) . ?
C005 B008 1.719(9) . ?
C005 B009 1.712(10) . ?
C005 B00C 1.696(9) . ?
C005 B00D 1.687(9) . ?
C005 B00F 1.724(9) . ?
C007 H007 0.9300 . ?
C007 C00B 1.347(10) . ?
B008 H008 1.1000 . ?
B008 B009 1.750(10) 5_665 ?
B008 B00C 1.791(10) . ?
B008 B00D 1.755(10) 5_665 ?
B008 B00F 1.770(11) . ?
B009 H009 1.1000 . ?
B009 B00C 1.765(10) 5_665 ?
B009 B00D 1.767(11) . ?
B009 B00F 1.786(11) . ?
C00A H00A 0.9300 . ?
C00A C00G 1.345(11) . ?
C00B H00B 0.9300 . ?
C00B C00E 1.364(11) . ?
B00C H00C 1.1000 . ?
B00C B00D 1.758(11) . ?
B00C B00F 1.740(10) 5_665 ?
B00D H00D 1.1000 . ?
B00D B00F 1.750(10) 5_665 ?
C00E C00G 1.383(11) . ?
C00E C00H 1.499(11) . ?
B00F H00F 1.1000 . ?
C00G H00G 0.9300 . ?
C00H C00H 1.447(19) 5_766 ?
C00H H00H 0.9800 . ?
C00H O0 1.385(17) . ?
C00H O1 1.473(16) . ?
O0 H0 0.8200 . ?
O1 H1 0.8200 . ?

loop_
_geom_torsion_atom_site_label_1
_geom_torsion_atom_site_label_2
_geom_torsion_atom_site_label_3
_geom_torsion_atom_site_label_4
_geom_torsion
_geom_torsion_site_symmetry_1
_geom_torsion_site_symmetry_2
_geom_torsion_site_symmetry_3
_geom_torsion_site_symmetry_4
_geom_torsion_publ_flag
Zn01 O002 C006 O004 -6.8(9) . . . . ?
Zn01 O002 C006 C005 171.3(4) . . . . ?
Zn01 N003 C007 C00B 176.2(6) . . . . ?
Zn01 N003 C00A C00G -175.5(8) . . . . ?
N003 C007 C00B C00E -3.4(13) . . . . ?
N003 C00A C00G C00E 1.5(16) . . . . ?
C005 B008 B00C B009 -134.6(5) . . . 5_665 ?
C005 B008 B00C B00D -33.1(4) . . . . ?
C005 B008 B00C B00F -96.6(5) . . . 5_665 ?
C005 B008 B00F B009 32.6(5) . . . . ?
C005 B008 B00F B00C 96.2(5) . . . 5_665 ?
C005 B008 B00F B00D 133.6(5) . . . 5_665 ?
C005 B009 B00D B008 134.2(5) . . . 5_665 ?
C005 B009 B00D B00C 33.5(5) . . . . ?
C005 B009 B00D B00F 96.6(5) . . . 5_665 ?
C005 B009 B00F B008 -32.9(5) . . . . ?
C005 B009 B00F B00C -134.1(5) . . . 5_665 ?
C005 B009 B00F B00D -96.2(5) . . . 5_665 ?
C005 B00C B00D B008 -96.9(5) . . . 5_665 ?
C005 B00C B00D B009 -33.7(5) . . . . ?
C005 B00C B00D B00F -134.3(5) . . . 5_665 ?
C006 C005 B008 B009 -148.9(6) . . . 5_665 ?
C006 C005 B008 B00C -109.6(6) . . . . ?
C006 C005 B008 B00D 148.3(5) . . . 5_665 ?
C006 C005 B008 B00F 108.2(6) . . . . ?
C006 C005 B009 B008 149.7(5) . . . 5_665 ?
C006 C005 B009 B00C -146.9(5) . . . 5_665 ?
C006 C005 B009 B00D 110.0(6) . . . . ?
C006 C005 B009 B00F -107.7(6) . . . . ?
C006 C005 B00C B008 107.3(6) . . . . ?
C006 C005 B00C B009 146.4(5) . . . 5_665 ?
C006 C005 B00C B00D -110.2(6) . . . . ?
C006 C005 B00C B00F -150.1(5) . . . 5_665 ?
C006 C005 B00D B008 -149.0(5) . . . 5_665 ?
C006 C005 B00D B009 -109.2(6) . . . . ?
C006 C005 B00D B00C 108.4(6) . . . . ?
C006 C005 B00D B00F 148.0(5) . . . 5_665 ?
C006 C005 B00F B008 -107.1(6) . . . . ?
C006 C005 B00F B009 109.9(6) . . . . ?
C006 C005 B00F B00C 149.9(5) . . . 5_665 ?
C006 C005 B00F B00D -147.4(5) . . . 5_665 ?
C007 N003 C00A C00G -2.6(14) . . . . ?
C007 C00B C00E C00G 2.1(13) . . . . ?
C007 C00B C00E C00H -178.3(8) . . . . ?
B008 C005 C006 O002 135.8(6) . . . . ?
B008 C005 C006 O004 -45.9(9) . . . . ?
B008 C005 B009 B008 -67.0(7) . . . 5_665 ?
B008 C005 B009 B00C -3.6(7) . . . 5_665 ?
B008 C005 B009 B00D -106.8(6) . . . . ?
B008 C005 B009 B00F 35.6(5) . . . . ?
B008 C005 B00C B009 39.0(5) . . . 5_665 ?
B008 C005 B00C B00D 142.5(5) . . . . ?
B008 C005 B00C B00F 102.6(5) . . . 5_665 ?
B008 C005 B00D B008 65.7(7) . . . 5_665 ?
B008 C005 B00D B009 105.5(6) . . . . ?
B008 C005 B00D B00C -36.9(5) . . . . ?
B008 C005 B00D B00F 2.7(7) . . . 5_665 ?
B008 C005 B00F B009 -143.0(5) . . . . ?
B008 C005 B00F B00C -103.0(5) . . . 5_665 ?
B008 C005 B00F B00D -40.3(5) . . . 5_665 ?
B008 B009 B00D C005 -134.2(5) 5_665 . . . ?
B008 B009 B00D B00C -100.7(5) 5_665 . . . ?
B008 B009 B00D B00F -37.7(5) 5_665 . . 5_665 ?
B008 B009 B00F C005 96.1(6) 5_665 . . . ?
B008 B009 B00F B008 63.3(7) 5_665 . . . ?
B008 B009 B00F B00C -38.0(5) 5_665 . . 5_665 ?
B008 B009 B00F B00D 0.0(7) 5_665 . . 5_665 ?
B008 B00C B00D C005 33.3(4) . . . . ?
B008 B00C B00D B008 -63.6(6) . . . 5_665 ?
B008 B00C B00D B009 -0.4(7) . . . . ?
B008 B00C B00D B00F -101.0(5) . . . 5_665 ?
B009 C005 C006 O002 -81.8(7) . . . . ?
B009 C005 C006 O004 96.5(8) . . . . ?
B009 C005 B008 B009 67.0(7) . . . 5_665 ?
B009 C005 B008 B00C 106.3(6) . . . . ?
B009 C005 B008 B00D 4.3(7) . . . 5_665 ?
B009 C005 B008 B00F -35.9(5) . . . . ?
B009 C005 B00C B008 -105.9(5) . . . . ?
B009 C005 B00C B009 -66.9(7) . . . 5_665 ?
B009 C005 B00C B00D 36.5(5) . . . . ?
B009 C005 B00C B00F -3.3(7) . . . 5_665 ?
B009 C005 B00D B008 -39.8(5) . . . 5_665 ?
B009 C005 B00D B00C -142.4(5) . . . . ?
B009 C005 B00D B00F -102.8(5) . . . 5_665 ?
B009 C005 B00F B008 143.0(5) . . . . ?
B009 C005 B00F B00C 40.0(5) . . . 5_665 ?
B009 C005 B00F B00D 102.7(6) . . . 5_665 ?
B009 B008 B00C C005 134.6(5) 5_665 . . . ?
B009 B008 B00C B00D 101.6(6) 5_665 . . . ?
B009 B008 B00C B00F 38.1(5) 5_665 . . 5_665 ?
B009 B008 B00F C005 -96.0(5) 5_665 . . . ?
B009 B008 B00F B009 -63.4(7) 5_665 . . . ?
B009 B008 B00F B00C 0.2(7) 5_665 . . 5_665 ?
B009 B008 B00F B00D 37.6(5) 5_665 . . 5_665 ?
B009 B00C B00D C005 95.8(5) 5_665 . . . ?
B009 B00C B00D B008 -1.1(7) 5_665 . . 5_665 ?
B009 B00C B00D B009 62.1(7) 5_665 . . . ?
B009 B00C B00D B00F -38.5(5) 5_665 . . 5_665 ?
C00A N003 C007 C00B 3.5(12) . . . . ?
C00B C00E C00G C00A -1.2(14) . . . . ?
C00B C00E C00H C00H -97.9(15) . . . 5_766 ?
C00B C00E C00H O0 102.1(18) . . . . ?
C00B C00E C00H O1 28.5(14) . . . . ?
B00C C005 C006 O002 63.6(8) . . . . ?
B00C C005 C006 O004 -118.2(7) . . . . ?
B00C C005 B008 B009 -39.3(5) . . . 5_665 ?
B00C C005 B008 B00D -102.1(5) . . . 5_665 ?
B00C C005 B008 B00F -142.2(5) . . . . ?
B00C C005 B009 B008 3.2(7) . . . 5_665 ?
B00C C005 B009 B00C 66.6(7) . . . 5_665 ?
B00C C005 B009 B00D -36.5(5) . . . . ?
B00C C005 B009 B00F 105.8(5) . . . . ?
B00C C005 B00D B008 102.6(5) . . . 5_665 ?
B00C C005 B00D B009 142.4(5) . . . . ?
B00C C005 B00D B00F 39.6(5) . . . 5_665 ?
B00C C005 B00F B008 36.9(5) . . . . ?
B00C C005 B00F B009 -106.1(6) . . . . ?
B00C C005 B00F B00C -66.1(7) . . . 5_665 ?
B00C C005 B00F B00D -3.4(7) . . . 5_665 ?
B00C B008 B00F C005 -32.9(4) . . . . ?
B00C B008 B00F B009 -0.3(6) . . . . ?
B00C B008 B00F B00C 63.3(6) . . . 5_665 ?
B00C B008 B00F B00D 100.7(5) . . . 5_665 ?
B00C B009 B00D C005 -95.4(5) 5_665 . . . ?
B00C B009 B00D B008 38.9(5) 5_665 . . 5_665 ?
B00C B009 B00D B00C -61.9(7) 5_665 . . . ?
B00C B009 B00D B00F 1.2(7) 5_665 . . 5_665 ?
B00C B009 B00F C005 134.1(5) 5_665 . . . ?
B00C B009 B00F B008 101.3(5) 5_665 . . . ?
B00C B009 B00F B00D 38.0(5) 5_665 . . 5_665 ?
B00D C005 C006 O002 -8.9(8) . . . . ?
B00D C005 C006 O004 169.3(7) . . . . ?
B00D C005 B008 B009 -2.7(7) . . . 5_665 ?
B00D C005 B008 B00C 36.6(5) . . . . ?
B00D C005 B008 B00D -65.4(7) . . . 5_665 ?
B00D C005 B008 B00F -105.6(6) . . . . ?
B00D C005 B009 B008 39.7(5) . . . 5_665 ?
B00D C005 B009 B00C 103.1(5) . . . 5_665 ?
B00D C005 B009 B00F 142.3(5) . . . . ?
B00D C005 B00C B008 -142.5(5) . . . . ?
B00D C005 B00C B009 -103.4(5) . . . 5_665 ?
B00D C005 B00C B00F -39.9(5) . . . 5_665 ?
B00D C005 B00F B008 106.4(6) . . . . ?
B00D C005 B00F B009 -36.6(5) . . . . ?
B00D C005 B00F B00C 3.4(7) . . . 5_665 ?
B00D C005 B00F B00D 66.1(7) . . . 5_665 ?
B00D B008 B00C C005 96.3(5) 5_665 . . . ?
B00D B008 B00C B009 -38.4(5) 5_665 . . 5_665 ?
B00D B008 B00C B00D 63.2(6) 5_665 . . . ?
B00D B008 B00C B00F -0.3(7) 5_665 . . 5_665 ?
B00D B008 B00F C005 -133.6(5) 5_665 . . . ?
B00D B008 B00F B009 -101.0(6) 5_665 . . . ?
B00D B008 B00F B00C -37.4(5) 5_665 . . 5_665 ?
B00D B009 B00F C005 32.9(5) . . . . ?
B00D B009 B00F B008 0.1(7) . . . . ?
B00D B009 B00F B00C -101.2(6) . . . 5_665 ?
B00D B009 B00F B00D -63.2(7) . . . 5_665 ?
B00F C005 C006 O002 -153.8(6) . . . . ?
B00F C005 C006 O004 24.4(9) . . . . ?
B00F C005 B008 B009 102.9(5) . . . 5_665 ?
B00F C005 B008 B00C 142.2(5) . . . . ?
B00F C005 B008 B00D 40.1(5) . . . 5_665 ?
B00F C005 B009 B008 -102.6(5) . . . 5_665 ?
B00F C005 B009 B00C -39.2(4) . . . 5_665 ?
B00F C005 B009 B00D -142.3(5) . . . . ?
B00F C005 B00C B008 -36.4(5) . . . . ?
B00F C005 B00C B009 2.7(7) . . . 5_665 ?
B00F C005 B00C B00D 106.1(6) . . . . ?
B00F C005 B00C B00F 66.2(6) . . . 5_665 ?
B00F C005 B00D B008 -3.2(7) . . . 5_665 ?
B00F C005 B00D B009 36.6(5) . . . . ?
B00F C005 B00D B00C -105.8(5) . . . . ?
B00F C005 B00D B00F -66.2(7) . . . 5_665 ?
B00F B008 B00C C005 33.5(4) . . . . ?
B00F B008 B00C B009 -101.1(6) . . . 5_665 ?
B00F B008 B00C B00D 0.4(6) . . . . ?
B00F B008 B00C B00F -63.1(6) . . . 5_665 ?
B00F B009 B00D C005 -33.3(5) . . . . ?
B00F B009 B00D B008 100.9(5) . . . 5_665 ?
B00F B009 B00D B00C 0.2(7) . . . . ?
B00F B009 B00D B00F 63.2(7) . . . 5_665 ?
B00F B00C B00D C005 134.3(5) 5_665 . . . ?
B00F B00C B00D B008 37.4(5) 5_665 . . 5_665 ?
B00F B00C B00D B009 100.6(5) 5_665 . . . ?
C00G C00E C00H C00H 81.7(15) . . . 5_766 ?
C00G C00E C00H O0 -78.4(19) . . . . ?
C00G C00E C00H O1 -151.9(11) . . . . ?
C00H C00E C00G C00A 179.2(9) . . . . ?

loop_
_smtbx_masks_void_nr
_smtbx_masks_void_average_x
_smtbx_masks_void_average_y
_smtbx_masks_void_average_z
_smtbx_masks_void_volume
_smtbx_masks_void_count_electrons
_smtbx_masks_void_content
1 0.250 -0.711 0.250 317.7 68.6 ?
2 -0.250 -0.140 0.750 317.7 68.4 ?
